data_4334328
loop_
_publ_author_name
'Jamie Hicks'
'Cameron Jones'

_publ_section_title
;
 Extremely Bulky Amido First Row Transition Metal(II) Halide Complexes:
 Potential Precursors to Low Coordinate Metal-Metal Bonded Systems
;
_journal_name_full 'Inorganic Chemistry'
_journal_page_first 3900
_journal_page_last 3907
_journal_paper_doi 10.1021/ic302672a
_journal_volume 52
_journal_year 2013
_chemical_formula_sum 'C40 H44 Br N O Si Zn'
_chemical_formula_weight 728.13
_chemical_name_systematic
; 
 ? 
;
_space_group_IT_number 15
_symmetry_cell_setting monoclinic
_symmetry_space_group_name_Hall '-C 2yc'
_symmetry_space_group_name_H-M 'C 1 2/c 1'
_atom_sites_solution_hydrogens geom
_atom_sites_solution_primary direct
_atom_sites_solution_secondary difmap
_audit_creation_method SHELXL-97
_cell_angle_alpha 90.00
_cell_angle_beta 97.485(3)
_cell_angle_gamma 90.00
_cell_formula_units_Z 8
_cell_length_a 15.6064(5)
_cell_length_b 15.0567(4)
_cell_length_c 30.4145(8)
_cell_measurement_temperature 123(2)
_cell_volume 7085.9(4)
_computing_structure_refinement 'SHELXL-97 (Sheldrick, 1997)'
_computing_structure_solution 'SHELXS-97 (Sheldrick, 1990)'
_diffrn_ambient_temperature 123(2)
_diffrn_measured_fraction_theta_full 1.000
_diffrn_measured_fraction_theta_max 1.000
_diffrn_measurement_device_type 'Oxford Gemini Ultra'
_diffrn_radiation_monochromator graphite
_diffrn_radiation_source 'Enhance (Mo) x-ray Source'
_diffrn_radiation_type MoK\a
_diffrn_radiation_wavelength 0.71073
_diffrn_reflns_av_R_equivalents 0.0275
_diffrn_reflns_av_sigmaI/netI 0.0323
_diffrn_reflns_limit_h_max 19
_diffrn_reflns_limit_h_min -19
_diffrn_reflns_limit_k_max 19
_diffrn_reflns_limit_k_min -18
_diffrn_reflns_limit_l_max 28
_diffrn_reflns_limit_l_min -38
_diffrn_reflns_number 23865
_diffrn_reflns_theta_full 27.00
_diffrn_reflns_theta_max 27.00
_diffrn_reflns_theta_min 1.89
_exptl_absorpt_coefficient_mu 1.887
_exptl_absorpt_correction_T_max 0.727
_exptl_absorpt_correction_T_min 0.640
_exptl_absorpt_correction_type multi-scan
_exptl_absorpt_process_details 'SCALE3 ABSPACK'
_exptl_crystal_colour colorless
_exptl_crystal_density_diffrn 1.365
_exptl_crystal_description block
_exptl_crystal_F_000 3024
_exptl_crystal_size_max 0.25
_exptl_crystal_size_mid 0.22
_exptl_crystal_size_min 0.18
_refine_diff_density_max 0.468
_refine_diff_density_min -0.487
_refine_diff_density_rms 0.065
_refine_ls_extinction_method none
_refine_ls_goodness_of_fit_ref 1.035
_refine_ls_hydrogen_treatment constr
_refine_ls_matrix_type full
_refine_ls_number_parameters 411
_refine_ls_number_reflns 7732
_refine_ls_number_restraints 1
_refine_ls_restrained_S_all 1.042
_refine_ls_R_factor_all 0.0465
_refine_ls_R_factor_gt 0.0347
_refine_ls_shift/su_max 0.001
_refine_ls_shift/su_mean 0.000
_refine_ls_structure_factor_coef Fsqd
_refine_ls_weighting_details 'calc w=1/[\s^2^(Fo^2^)+(0.0346P)^2^+11.7665P] where P=(Fo^2^+2Fc^2^)/3'
_refine_ls_weighting_scheme calc
_refine_ls_wR_factor_gt 0.0793
_refine_ls_wR_factor_ref 0.0848
_reflns_number_gt 6397
_reflns_number_total 7732
_reflns_threshold_expression >2sigma(I)
_cod_data_source_file ic302672a_si_002_09.cif
_cod_data_source_block compound9
_cod_original_cell_volume 7085.9(3)
_cod_database_code 4334328

loop_
_symmetry_equiv_pos_as_xyz
'x, y, z'
'-x, y, -z+1/2'
'x+1/2, y+1/2, z'
'-x+1/2, y+1/2, -z+1/2'
'-x, -y, -z'
'x, -y, z-1/2'
'-x+1/2, -y+1/2, -z'
'x+1/2, -y+1/2, z-1/2'

loop_
_atom_site_label
_atom_site_type_symbol
_atom_site_fract_x
_atom_site_fract_y
_atom_site_fract_z
_atom_site_U_iso_or_equiv
_atom_site_adp_type
_atom_site_occupancy
_atom_site_symmetry_multiplicity
_atom_site_calc_flag
_atom_site_refinement_flags
Br1 Br 0.284474(19) 0.446079(17) 0.237919(8) 0.03276(8) Uani 1 1 d .
Zn1 Zn 0.270478(19) 0.433231(17) 0.311978(8) 0.02350(8) Uani 1 1 d .
Si1 Si 0.18804(4) 0.61496(4) 0.333980(19) 0.01633(13) Uani 1 1 d .
O1 O 0.32180(11) 0.31791(10) 0.33426(5) 0.0255(4) Uani 1 1 d .
N1 N 0.22961(11) 0.51336(11) 0.35168(5) 0.0134(3) Uani 1 1 d .
C1 C 0.23416(13) 0.48284(13) 0.39610(7) 0.0132(4) Uani 1 1 d .
C2 C 0.16541(13) 0.43271(13) 0.40967(7) 0.0141(4) Uani 1 1 d .
C3 C 0.17497(13) 0.39601(13) 0.45212(7) 0.0151(4) Uani 1 1 d .
H3 H 0.1292 0.3613 0.4608 0.018 Uiso 1 1 calc R
C4 C 0.24916(14) 0.40837(14) 0.48218(7) 0.0160(4) Uani 1 1 d .
C5 C 0.31371(14) 0.46213(14) 0.46931(7) 0.0158(4) Uani 1 1 d .
H5 H 0.3639 0.4734 0.4898 0.019 Uiso 1 1 calc R
C6 C 0.30715(13) 0.49999(13) 0.42736(7) 0.0137(4) Uani 1 1 d .
C7 C 0.25750(15) 0.36650(15) 0.52765(7) 0.0210(5) Uani 1 1 d .
H7A H 0.1999 0.3575 0.5364 0.032 Uiso 1 1 calc R
H7B H 0.2912 0.4057 0.5491 0.032 Uiso 1 1 calc R
H7C H 0.2869 0.3091 0.5270 0.032 Uiso 1 1 calc R
C8 C 0.08393(13) 0.41785(14) 0.37701(7) 0.0154(4) Uani 1 1 d .
H8 H 0.0801 0.4693 0.3561 0.018 Uiso 1 1 calc R
C9 C 0.09488(13) 0.33581(14) 0.34915(7) 0.0181(4) Uani 1 1 d .
C10 C 0.09465(15) 0.34227(16) 0.30369(8) 0.0233(5) Uani 1 1 d .
H10 H 0.0864 0.3986 0.2897 0.028 Uiso 1 1 calc R
C11 C 0.10634(17) 0.26713(18) 0.27823(9) 0.0324(6) Uani 1 1 d .
H11 H 0.1062 0.2725 0.2471 0.039 Uiso 1 1 calc R
C12 C 0.11810(17) 0.18503(17) 0.29839(9) 0.0333(6) Uani 1 1 d .
H12 H 0.1266 0.1339 0.2812 0.040 Uiso 1 1 calc R
C13 C 0.11746(16) 0.17758(16) 0.34347(9) 0.0302(6) Uani 1 1 d .
H13 H 0.1247 0.1210 0.3573 0.036 Uiso 1 1 calc R
C14 C 0.10635(15) 0.25200(15) 0.36873(8) 0.0238(5) Uani 1 1 d .
H14 H 0.1065 0.2461 0.3998 0.029 Uiso 1 1 calc R
C15 C 0.00013(14) 0.41897(14) 0.39819(7) 0.0180(4) Uani 1 1 d .
C16 C -0.07002(16) 0.36672(18) 0.38221(9) 0.0338(6) Uani 1 1 d .
H16 H -0.0652 0.3260 0.3588 0.041 Uiso 1 1 calc R
C17 C -0.14749(18) 0.3731(2) 0.40005(11) 0.0441(8) Uani 1 1 d .
H17 H -0.1949 0.3365 0.3887 0.053 Uiso 1 1 calc R
C18 C -0.15634(17) 0.43149(18) 0.43389(10) 0.0347(6) Uani 1 1 d .
H18 H -0.2094 0.4356 0.4460 0.042 Uiso 1 1 calc R
C19 C -0.08697(15) 0.48413(16) 0.45002(8) 0.0256(5) Uani 1 1 d .
H19 H -0.0921 0.5246 0.4735 0.031 Uiso 1 1 calc R
C20 C -0.00986(14) 0.47843(15) 0.43218(7) 0.0202(5) Uani 1 1 d .
H20 H 0.0370 0.5158 0.4434 0.024 Uiso 1 1 calc R
C21 C 0.37817(13) 0.56122(13) 0.41437(7) 0.0149(4) Uani 1 1 d .
H21 H 0.3493 0.5990 0.3897 0.018 Uiso 1 1 calc R
C22 C 0.41183(14) 0.62593(13) 0.45116(7) 0.0156(4) Uani 1 1 d .
C23 C 0.35278(15) 0.67008(16) 0.47409(8) 0.0254(5) Uani 1 1 d .
H23 H 0.2934 0.6542 0.4688 0.030 Uiso 1 1 calc R
C24 C 0.37861(16) 0.73636(17) 0.50432(8) 0.0303(6) Uani 1 1 d .
H24 H 0.3368 0.7665 0.5189 0.036 Uiso 1 1 calc R
C25 C 0.46494(16) 0.75912(15) 0.51355(8) 0.0268(5) Uani 1 1 d .
H25 H 0.4829 0.8047 0.5343 0.032 Uiso 1 1 calc R
C26 C 0.52425(15) 0.71460(15) 0.49209(8) 0.0228(5) Uani 1 1 d .
H26 H 0.5839 0.7286 0.4987 0.027 Uiso 1 1 calc R
C27 C 0.49827(14) 0.64938(14) 0.46085(7) 0.0182(4) Uani 1 1 d .
H27 H 0.5402 0.6204 0.4459 0.022 Uiso 1 1 calc R
C28 C 0.44724(13) 0.50926(14) 0.39423(7) 0.0158(4) Uani 1 1 d .
C29 C 0.50558(15) 0.45336(14) 0.41958(8) 0.0214(5) Uani 1 1 d .
H29 H 0.5023 0.4464 0.4504 0.026 Uiso 1 1 calc R
C30 C 0.56827(16) 0.40789(16) 0.40017(9) 0.0291(6) Uani 1 1 d .
H30 H 0.6085 0.3711 0.4179 0.035 Uiso 1 1 calc R
C31 C 0.57272(17) 0.41573(16) 0.35510(9) 0.0294(6) Uani 1 1 d .
H31 H 0.6156 0.3843 0.3419 0.035 Uiso 1 1 calc R
C32 C 0.51463(16) 0.46930(16) 0.32968(8) 0.0272(5) Uani 1 1 d .
H32 H 0.5166 0.4741 0.2987 0.033 Uiso 1 1 calc R
C33 C 0.45300(14) 0.51651(15) 0.34919(7) 0.0208(5) Uani 1 1 d .
H33 H 0.4141 0.5544 0.3314 0.025 Uiso 1 1 calc R
C34 C 0.14528(18) 0.67135(16) 0.38120(8) 0.0310(6) Uani 1 1 d .
H34A H 0.1044 0.6319 0.3934 0.046 Uiso 1 1 calc R
H34B H 0.1158 0.7263 0.3707 0.046 Uiso 1 1 calc R
H34C H 0.1932 0.6854 0.4043 0.046 Uiso 1 1 calc R
C35 C 0.09982(16) 0.60274(17) 0.28655(8) 0.0283(5) Uani 1 1 d .
H35A H 0.1220 0.5712 0.2622 0.042 Uiso 1 1 calc R
H35B H 0.0792 0.6617 0.2764 0.042 Uiso 1 1 calc R
H35C H 0.0520 0.5689 0.2962 0.042 Uiso 1 1 calc R
C36 C 0.27046(16) 0.68780(16) 0.31259(8) 0.0282(5) Uani 1 1 d .
H36A H 0.3178 0.6993 0.3364 0.042 Uiso 1 1 calc R
H36B H 0.2436 0.7442 0.3023 0.042 Uiso 1 1 calc R
H36C H 0.2932 0.6581 0.2879 0.042 Uiso 1 1 calc R
C37 C 0.33770(16) 0.28681(15) 0.37991(8) 0.0243(5) Uani 1 1 d .
H37A H 0.2828 0.2818 0.3927 0.029 Uiso 1 1 calc R
H37B H 0.3764 0.3283 0.3983 0.029 Uiso 1 1 calc R
C38 C 0.3788(3) 0.1991(2) 0.37802(10) 0.0655(12) Uani 1 1 d D
H38A H 0.4394 0.2018 0.3924 0.079 Uiso 1 1 calc R
H38B H 0.3475 0.1546 0.3939 0.079 Uiso 1 1 calc R
C39 C 0.3765(3) 0.1738(2) 0.33195(10) 0.0617(11) Uani 1 1 d D
H39A H 0.3322 0.1274 0.3242 0.074 Uiso 1 1 calc R
H39B H 0.4333 0.1500 0.3265 0.074 Uiso 1 1 calc R
C40 C 0.3552(2) 0.25376(18) 0.30489(9) 0.0371(7) Uani 1 1 d .
H40A H 0.4074 0.2773 0.2936 0.044 Uiso 1 1 calc R
H40B H 0.3111 0.2401 0.2793 0.044 Uiso 1 1 calc R

loop_
_atom_site_aniso_label
_atom_site_aniso_U_11
_atom_site_aniso_U_22
_atom_site_aniso_U_33
_atom_site_aniso_U_23
_atom_site_aniso_U_13
_atom_site_aniso_U_12
Br1 0.05451(18) 0.03129(14) 0.01499(12) -0.00050(9) 0.01398(11) 0.00006(12)
Zn1 0.03774(17) 0.02081(14) 0.01349(13) 0.00043(10) 0.00914(12) 0.00805(11)
Si1 0.0200(3) 0.0161(3) 0.0127(3) 0.0023(2) 0.0009(2) 0.0020(2)
O1 0.0379(10) 0.0223(8) 0.0171(8) -0.0009(6) 0.0065(7) 0.0106(7)
N1 0.0166(9) 0.0150(8) 0.0089(8) 0.0001(6) 0.0023(7) -0.0005(7)
C1 0.0171(10) 0.0115(9) 0.0114(9) -0.0018(7) 0.0032(8) 0.0031(8)
C2 0.0150(10) 0.0128(10) 0.0144(10) -0.0022(8) 0.0019(8) 0.0017(8)
C3 0.0156(10) 0.0142(10) 0.0165(10) 0.0011(8) 0.0055(8) -0.0001(8)
C4 0.0189(11) 0.0165(10) 0.0134(10) 0.0023(8) 0.0044(9) 0.0046(8)
C5 0.0152(10) 0.0181(10) 0.0136(10) -0.0006(8) -0.0001(8) 0.0033(8)
C6 0.0131(10) 0.0138(9) 0.0145(10) -0.0017(8) 0.0035(8) 0.0013(8)
C7 0.0230(11) 0.0254(12) 0.0153(11) 0.0053(9) 0.0047(9) 0.0038(9)
C8 0.0141(10) 0.0153(10) 0.0165(10) -0.0001(8) 0.0007(8) -0.0009(8)
C9 0.0128(10) 0.0210(11) 0.0207(11) -0.0046(9) 0.0026(9) -0.0034(8)
C10 0.0228(12) 0.0274(12) 0.0202(11) -0.0036(9) 0.0042(10) -0.0021(10)
C11 0.0314(14) 0.0415(15) 0.0254(13) -0.0130(11) 0.0080(11) -0.0027(12)
C12 0.0297(14) 0.0290(14) 0.0423(16) -0.0184(12) 0.0086(12) -0.0013(11)
C13 0.0281(13) 0.0214(12) 0.0404(15) -0.0060(11) 0.0021(12) -0.0036(10)
C14 0.0253(12) 0.0224(11) 0.0240(12) -0.0028(9) 0.0038(10) -0.0032(10)
C15 0.0164(11) 0.0190(11) 0.0186(11) 0.0020(8) 0.0024(9) 0.0004(8)
C16 0.0251(13) 0.0355(14) 0.0427(16) -0.0179(12) 0.0114(12) -0.0077(11)
C17 0.0236(14) 0.0502(18) 0.061(2) -0.0219(15) 0.0137(14) -0.0134(13)
C18 0.0226(13) 0.0392(15) 0.0456(17) -0.0044(12) 0.0169(12) -0.0002(11)
C19 0.0262(12) 0.0268(12) 0.0249(12) 0.0002(10) 0.0072(10) 0.0082(10)
C20 0.0183(11) 0.0197(11) 0.0220(11) -0.0008(9) 0.0008(9) 0.0023(9)
C21 0.0139(10) 0.0171(10) 0.0136(10) 0.0012(8) 0.0008(8) 0.0000(8)
C22 0.0187(11) 0.0153(10) 0.0124(10) 0.0018(8) 0.0001(8) 0.0005(8)
C23 0.0177(11) 0.0317(13) 0.0260(13) -0.0085(10) -0.0004(10) 0.0041(10)
C24 0.0295(14) 0.0323(13) 0.0285(13) -0.0124(11) 0.0011(11) 0.0099(11)
C25 0.0381(15) 0.0195(12) 0.0213(12) -0.0056(9) -0.0018(11) -0.0008(10)
C26 0.0231(12) 0.0220(11) 0.0227(12) 0.0001(9) 0.0002(10) -0.0078(9)
C27 0.0193(11) 0.0180(10) 0.0179(11) 0.0007(8) 0.0045(9) -0.0022(9)
C28 0.0150(10) 0.0154(10) 0.0175(10) -0.0019(8) 0.0040(8) -0.0049(8)
C29 0.0244(12) 0.0182(11) 0.0227(12) 0.0016(9) 0.0072(10) 0.0014(9)
C30 0.0286(13) 0.0216(12) 0.0386(15) 0.0056(10) 0.0106(12) 0.0068(10)
C31 0.0328(14) 0.0206(12) 0.0390(15) -0.0027(10) 0.0207(12) 0.0029(10)
C32 0.0327(14) 0.0276(12) 0.0244(12) -0.0032(10) 0.0148(11) -0.0048(11)
C33 0.0201(11) 0.0224(11) 0.0203(11) -0.0003(9) 0.0044(9) -0.0027(9)
C34 0.0455(16) 0.0240(12) 0.0244(13) 0.0015(10) 0.0082(12) 0.0148(11)
C35 0.0262(13) 0.0317(13) 0.0250(12) 0.0074(10) -0.0040(10) 0.0033(11)
C36 0.0312(13) 0.0202(12) 0.0327(14) 0.0088(10) 0.0024(11) -0.0029(10)
C37 0.0297(13) 0.0231(12) 0.0196(12) 0.0002(9) 0.0014(10) 0.0016(10)
C38 0.122(3) 0.0481(19) 0.0292(16) 0.0095(14) 0.0223(19) 0.051(2)
C39 0.107(3) 0.0421(18) 0.0370(18) -0.0010(14) 0.0118(19) 0.0417(19)
C40 0.0571(18) 0.0335(14) 0.0218(13) -0.0040(11) 0.0097(12) 0.0214(13)

loop_
_atom_type_symbol
_atom_type_description
_atom_type_scat_dispersion_real
_atom_type_scat_dispersion_imag
_atom_type_scat_source
C C 0.0033 0.0016 'International Tables Vol C Tables 4.2.6.8 and 6.1.1.4'
H H 0.0000 0.0000 'International Tables Vol C Tables 4.2.6.8 and 6.1.1.4'
N N 0.0061 0.0033 'International Tables Vol C Tables 4.2.6.8 and 6.1.1.4'
O O 0.0106 0.0060 'International Tables Vol C Tables 4.2.6.8 and 6.1.1.4'
Si Si 0.0817 0.0704 'International Tables Vol C Tables 4.2.6.8 and 6.1.1.4'
Zn Zn 0.2839 1.4301 'International Tables Vol C Tables 4.2.6.8 and 6.1.1.4'
Br Br -0.2901 2.4595 'International Tables Vol C Tables 4.2.6.8 and 6.1.1.4'

loop_
_geom_angle_atom_site_label_1
_geom_angle_atom_site_label_2
_geom_angle_atom_site_label_3
_geom_angle
N1 Zn1 O1 119.76(7)
N1 Zn1 Br1 131.30(5)
O1 Zn1 Br1 108.73(4)
N1 Si1 C34 108.78(10)
N1 Si1 C35 111.33(10)
C34 Si1 C35 109.74(12)
N1 Si1 C36 112.45(10)
C34 Si1 C36 109.40(12)
C35 Si1 C36 105.08(11)
C37 O1 C40 109.96(17)
C37 O1 Zn1 127.98(13)
C40 O1 Zn1 121.92(14)
C1 N1 Si1 123.75(13)
C1 N1 Zn1 115.16(13)
Si1 N1 Zn1 121.08(9)
C6 C1 C2 118.52(18)
C6 C1 N1 121.22(18)
C2 C1 N1 120.25(18)
C3 C2 C1 119.16(19)
C3 C2 C8 121.64(18)
C1 C2 C8 119.17(18)
C4 C3 C2 122.34(19)
C5 C4 C3 117.74(19)
C5 C4 C7 121.5(2)
C3 C4 C7 120.74(19)
C4 C5 C6 121.9(2)
C5 C6 C1 120.05(18)
C5 C6 C21 120.96(19)
C1 C6 C21 118.99(18)
C9 C8 C2 109.74(17)
C9 C8 C15 114.06(17)
C2 C8 C15 114.18(17)
C10 C9 C14 118.2(2)
C10 C9 C8 120.9(2)
C14 C9 C8 120.9(2)
C9 C10 C11 120.9(2)
C12 C11 C10 119.9(2)
C13 C12 C11 119.8(2)
C12 C13 C14 120.3(2)
C13 C14 C9 120.9(2)
C16 C15 C20 117.8(2)
C16 C15 C8 121.7(2)
C20 C15 C8 120.27(19)
C15 C16 C17 120.8(2)
C18 C17 C16 120.9(3)
C17 C18 C19 118.9(2)
C18 C19 C20 120.4(2)
C19 C20 C15 121.2(2)
C28 C21 C22 115.40(17)
C28 C21 C6 111.60(16)
C22 C21 C6 112.77(16)
C27 C22 C23 117.4(2)
C27 C22 C21 123.42(18)
C23 C22 C21 118.99(19)
C24 C23 C22 121.5(2)
C23 C24 C25 120.4(2)
C26 C25 C24 118.8(2)
C25 C26 C27 121.0(2)
C22 C27 C26 120.9(2)
C33 C28 C29 118.1(2)
C33 C28 C21 119.76(19)
C29 C28 C21 122.16(19)
C30 C29 C28 120.5(2)
C31 C30 C29 120.5(2)
C32 C31 C30 119.5(2)
C31 C32 C33 120.2(2)
C28 C33 C32 121.2(2)
O1 C37 C38 105.80(19)
C39 C38 C37 108.5(2)
C38 C39 C40 107.6(2)
O1 C40 C39 105.8(2)

loop_
_geom_bond_atom_site_label_1
_geom_bond_atom_site_label_2
_geom_bond_distance
Br1 Zn1 2.2993(3)
Zn1 N1 1.8765(16)
Zn1 O1 1.9936(16)
Si1 N1 1.7205(18)
Si1 C34 1.865(2)
Si1 C35 1.869(3)
Si1 C36 1.870(2)
O1 C37 1.456(3)
O1 C40 1.457(3)
N1 C1 1.420(2)
C1 C6 1.409(3)
C1 C2 1.417(3)
C2 C3 1.394(3)
C2 C8 1.525(3)
C3 C4 1.391(3)
C4 C5 1.388(3)
C4 C7 1.510(3)
C5 C6 1.389(3)
C6 C21 1.532(3)
C8 C9 1.520(3)
C8 C15 1.531(3)
C9 C10 1.386(3)
C9 C14 1.397(3)
C10 C11 1.396(3)
C11 C12 1.381(4)
C12 C13 1.377(4)
C13 C14 1.382(3)
C15 C16 1.384(3)
C15 C20 1.392(3)
C16 C17 1.391(3)
C17 C18 1.374(4)
C18 C19 1.379(4)
C19 C20 1.386(3)
C21 C28 1.524(3)
C21 C22 1.524(3)
C22 C27 1.389(3)
C22 C23 1.395(3)
C23 C24 1.381(3)
C24 C25 1.383(4)
C25 C26 1.375(3)
C26 C27 1.389(3)
C28 C33 1.389(3)
C28 C29 1.396(3)
C29 C30 1.387(3)
C30 C31 1.387(4)
C31 C32 1.374(4)
C32 C33 1.390(3)
C37 C38 1.473(4)
C38 C39 1.448(4)
C39 C40 1.471(4)
